data_4032408
loop_
_publ_author_name
'Wang, Chao-Ming'
'Xia, Peng-Ju'
'Xiao, Jun-An'
'Li, Jun'
'Xiang, Hao-Yue'
'Chen, Xiao-Qing'
'Yang, Hua'

_publ_section_title
;
 Photoredox-Catalyzed Reductive Dimerization of Isatins and Isatin-Derived
 Ketimines: Diastereoselective Construction of 3,3'-Disubstituted
 Bisoxindoles.
;
_journal_issue 7
_journal_name_full 'The Journal of organic chemistry'
_journal_page_first 3895
_journal_page_last 3900
_journal_paper_doi 10.1021/acs.joc.6b03056
_journal_volume 82
_journal_year 2017
_chemical_formula_sum 'C28 H32 Br2 N4 O6'
_chemical_formula_weight 680.40
_chemical_name_systematic
; 
 ? 
;
_space_group_IT_number 2
_symmetry_cell_setting triclinic
_symmetry_space_group_name_Hall '-P 1'
_symmetry_space_group_name_H-M 'P -1'
_atom_sites_solution_hydrogens geom
_atom_sites_solution_primary direct
_atom_sites_solution_secondary difmap
_audit_creation_method SHELXL-97
_cell_angle_alpha 68.074(6)
_cell_angle_beta 70.491(6)
_cell_angle_gamma 81.465(6)
_cell_formula_units_Z 2
_cell_length_a 11.800(2)
_cell_length_b 12.630(3)
_cell_length_c 13.630(3)
_cell_measurement_reflns_used 1.83
_cell_measurement_temperature 296(2)
_cell_measurement_theta_max 6223
_cell_measurement_theta_min 25.03
_cell_volume 1775.6(7)
_computing_structure_refinement 'SHELXL-97 (Sheldrick, 1997)'
_computing_structure_solution 'SHELXS-97 (Sheldrick, 1990)'
_diffrn_ambient_temperature 296(2)
_diffrn_measured_fraction_theta_full 0.994
_diffrn_measured_fraction_theta_max 0.994
_diffrn_measurement_device_type 'CCD area detector'
_diffrn_measurement_method 'phi and omega scans'
_diffrn_radiation_monochromator graphite
_diffrn_radiation_source 'fine-focus sealed tube'
_diffrn_radiation_type MoK\a
_diffrn_radiation_wavelength 0.71073
_diffrn_reflns_av_R_equivalents 0.0401
_diffrn_reflns_av_sigmaI/netI 0.0438
_diffrn_reflns_limit_h_max 14
_diffrn_reflns_limit_h_min -13
_diffrn_reflns_limit_k_max 14
_diffrn_reflns_limit_k_min -15
_diffrn_reflns_limit_l_max 16
_diffrn_reflns_limit_l_min -16
_diffrn_reflns_number 19007
_diffrn_reflns_theta_full 25.03
_diffrn_reflns_theta_max 25.03
_diffrn_reflns_theta_min 1.83
_exptl_absorpt_coefficient_mu 2.322
_exptl_crystal_colour COLORLESS
_exptl_crystal_density_diffrn 1.273
_exptl_crystal_density_method 'not measured'
_exptl_crystal_description BAR
_exptl_crystal_F_000 692
_exptl_crystal_size_max 0.3
_exptl_crystal_size_mid 0.2
_exptl_crystal_size_min 0.2
_refine_diff_density_max 0.943
_refine_diff_density_min -0.649
_refine_diff_density_rms 0.060
_refine_ls_extinction_method none
_refine_ls_goodness_of_fit_ref 1.080
_refine_ls_hydrogen_treatment mixed
_refine_ls_matrix_type full
_refine_ls_number_parameters 351
_refine_ls_number_reflns 6223
_refine_ls_number_restraints 1
_refine_ls_restrained_S_all 1.084
_refine_ls_R_factor_all 0.0667
_refine_ls_R_factor_gt 0.0487
_refine_ls_shift/su_max 0.040
_refine_ls_shift/su_mean 0.003
_refine_ls_structure_factor_coef Fsqd
_refine_ls_weighting_details 'calc w=1/[\s^2^(Fo^2^)+(0.0734P)^2^+0.3770P] where P=(Fo^2^+2Fc^2^)/3'
_refine_ls_weighting_scheme calc
_refine_ls_wR_factor_gt 0.1312
_refine_ls_wR_factor_ref 0.1378
_reflns_number_gt 4559
_reflns_number_total 6223
_reflns_threshold_expression >2sigma(I)
_cod_data_source_file jo6b03056_si_004.cif
_cod_data_source_block ja1
_cod_depositor_comments
;
The following automatic conversions were performed:

'_symmetry_cell_setting' value 'Triclinic' changed to 'triclinic'
according to
/home/data/users/saulius/crontab/automatic-downloads/rss-feeds/ACS/lib/dictionaries/cif_core.dic
dictionary named 'cif_core.dic' version 2.4.2 from 2011-04-26.

Automatic conversion script
Id: cif_fix_values 4973 2017-02-22 13:04:09Z antanas 

 Adding full bibliography for 4032408--4032410.cif.

2020-10-09
Z value and formula fixed to values more according to usual
chemical conventions.                 miguel
;
_cod_original_formula_sum 'C1.56 H1.78 Br0.11 N0.22 O0.33'
_cod_original_formula_weight 37.80
_cod_original_formula_units_Z 36
_cod_original_cell_volume 1775.5(6)
_cod_original_sg_symbol_H-M P-1
_cod_database_code 4032408

loop_
_symmetry_equiv_pos_as_xyz
'x, y, z'
'-x, -y, -z'

loop_
_atom_site_label
_atom_site_type_symbol
_atom_site_fract_x
_atom_site_fract_y
_atom_site_fract_z
_atom_site_U_iso_or_equiv
_atom_site_adp_type
_atom_site_occupancy
_atom_site_symmetry_multiplicity
_atom_site_calc_flag
_atom_site_refinement_flags
Br1 Br 0.27385(4) 0.91283(3) 0.21373(3) 0.06732(17) Uani 1 1 d .
Br2 Br 0.42974(6) 0.96153(4) 0.79788(5) 0.1043(2) Uani 1 1 d .
O5 O -0.0816(2) 0.73273(18) 0.6549(2) 0.0518(6) Uani 1 1 d .
N4 N 0.0798(2) 0.6167(2) 0.6751(2) 0.0423(6) Uani 1 1 d .
H4 H 0.1081 0.5477 0.6897 0.051 Uiso 1 1 calc R
O1 O 0.3132(2) 0.53955(18) 0.5625(2) 0.0539(6) Uani 1 1 d .
N3 N 0.0943(2) 0.8819(2) 0.6906(2) 0.0441(7) Uani 1 1 d .
O6 O -0.0739(2) 0.54922(17) 0.6630(2) 0.0527(6) Uani 1 1 d .
O2 O 0.4349(2) 0.4817(2) 0.7537(2) 0.0557(6) Uani 1 1 d .
C2 C 0.3549(3) 0.7384(2) 0.6741(3) 0.0416(7) Uani 1 1 d .
C17 C 0.1393(3) 0.9060(2) 0.5768(3) 0.0367(7) Uani 1 1 d .
N1 N 0.4386(2) 0.6828(2) 0.5229(2) 0.0457(7) Uani 1 1 d .
O4 O 0.0499(2) 0.7212(2) 0.8479(2) 0.0589(6) Uani 1 1 d .
O3 O 0.2886(2) 0.40155(18) 0.91638(18) 0.0536(6) Uani 1 1 d U
C10 C 0.3331(3) 0.4785(2) 0.8151(3) 0.0427(8) Uani 1 1 d .
C16 C 0.1725(3) 0.8057(2) 0.5546(3) 0.0356(7) Uani 1 1 d .
C15 C 0.2115(3) 0.8064(2) 0.4473(3) 0.0404(7) Uani 1 1 d .
H15 H 0.2318 0.7388 0.4323 0.049 Uiso 1 1 calc R
C20 C 0.2198(3) 0.9107(2) 0.3624(3) 0.0419(7) Uani 1 1 d .
N2 N 0.2457(2) 0.5551(2) 0.7892(2) 0.0426(6) Uani 1 1 d .
H2 H 0.1738 0.5472 0.8344 0.051 Uiso 1 1 calc R
C24 C -0.0310(3) 0.6405(2) 0.6628(3) 0.0401(7) Uani 1 1 d .
C22 C 0.1512(3) 0.7066(2) 0.6639(3) 0.0365(7) Uani 1 1 d .
C19 C 0.1890(3) 1.0117(3) 0.3835(3) 0.0490(8) Uani 1 1 d .
H19 H 0.1964 1.0810 0.3248 0.059 Uiso 1 1 calc R
C7 C 0.3438(3) 0.6125(3) 0.5856(3) 0.0428(8) Uani 1 1 d .
C3 C 0.4489(3) 0.7551(3) 0.5756(3) 0.0463(8) Uani 1 1 d .
C9 C 0.2727(3) 0.6509(2) 0.6856(3) 0.0377(7) Uani 1 1 d .
C21 C 0.0895(3) 0.7680(3) 0.7479(3) 0.0426(7) Uani 1 1 d .
C1 C 0.3480(3) 0.7964(3) 0.7434(3) 0.0497(8) Uani 1 1 d .
H1 H 0.2870 0.7842 0.8104 0.060 Uiso 1 1 calc R
C18 C 0.1472(3) 1.0100(2) 0.4916(3) 0.0452(8) Uani 1 1 d .
H18 H 0.1249 1.0774 0.5067 0.054 Uiso 1 1 calc R
C6 C 0.4381(4) 0.8752(3) 0.7077(4) 0.0634(11) Uani 1 1 d .
C26 C -0.1891(3) 0.5544(3) 0.6409(3) 0.0548(9) Uani 1 1 d .
C12 C 0.3635(4) 0.3091(4) 0.9685(4) 0.0772(6) Uani 1 1 d U
C4 C 0.5365(3) 0.8323(3) 0.5420(4) 0.0605(10) Uani 1 1 d .
H4A H 0.5985 0.8434 0.4758 0.073 Uiso 1 1 calc R
C5 C 0.5296(4) 0.8927(3) 0.6092(4) 0.0700(12) Uani 1 1 d .
H5 H 0.5875 0.9461 0.5880 0.084 Uiso 1 1 calc R
C23 C 0.0558(4) 0.9665(3) 0.7451(4) 0.0654(11) Uani 1 1 d .
H23A H 0.1246 1.0057 0.7357 0.098 Uiso 1 1 calc R
H23B H 0.0170 0.9291 0.8228 0.098 Uiso 1 1 calc R
H23C H 0.0005 1.0205 0.7127 0.098 Uiso 1 1 calc R
C8 C 0.5153(4) 0.6844(3) 0.4140(3) 0.0696(11) Uani 1 1 d .
H8A H 0.4857 0.6324 0.3924 0.104 Uiso 1 1 calc R
H8B H 0.5958 0.6618 0.4167 0.104 Uiso 1 1 calc R
H8C H 0.5149 0.7602 0.3610 0.104 Uiso 1 1 calc R
C28 C -0.1770(5) 0.6329(4) 0.5244(4) 0.0891(14) Uani 1 1 d .
H28A H -0.1630 0.7088 0.5171 0.134 Uiso 1 1 calc R
H28B H -0.2496 0.6330 0.5073 0.134 Uiso 1 1 calc R
H28C H -0.1106 0.6072 0.4740 0.134 Uiso 1 1 calc R
C11 C 0.2774(4) 0.2481(4) 1.0785(3) 0.0772(6) Uani 1 1 d .
H11A H 0.2413 0.3009 1.1164 0.116 Uiso 1 1 calc R
H11B H 0.3195 0.1883 1.1221 0.116 Uiso 1 1 calc R
H11C H 0.2158 0.2157 1.0676 0.116 Uiso 1 1 calc R
C13 C 0.4131(4) 0.2344(4) 0.9000(3) 0.0772(6) Uani 1 1 d .
H13A H 0.3495 0.2149 0.8810 0.116 Uiso 1 1 calc R
H13B H 0.4480 0.1659 0.9415 0.116 Uiso 1 1 calc R
H13C H 0.4737 0.2743 0.8333 0.116 Uiso 1 1 calc R
C25 C -0.2021(4) 0.4327(4) 0.6533(5) 0.0912(16) Uani 1 1 d .
H25A H -0.1396 0.4133 0.5958 0.137 Uiso 1 1 calc R
H25B H -0.2791 0.4247 0.6475 0.137 Uiso 1 1 calc R
H25C H -0.1961 0.3825 0.7245 0.137 Uiso 1 1 calc R
C14 C 0.4609(4) 0.3597(4) 0.9846(4) 0.0772(6) Uani 1 1 d .
H14A H 0.5218 0.3897 0.9147 0.116 Uiso 1 1 calc R
H14B H 0.4960 0.3017 1.0361 0.116 Uiso 1 1 calc R
H14C H 0.4270 0.4201 1.0132 0.116 Uiso 1 1 calc R
C27 C -0.2910(4) 0.5899(4) 0.7241(5) 0.0856(14) Uani 1 1 d .
H27A H -0.2910 0.5416 0.7977 0.128 Uiso 1 1 calc R
H27B H -0.3658 0.5830 0.7136 0.128 Uiso 1 1 calc R
H27C H -0.2817 0.6677 0.7144 0.128 Uiso 1 1 calc R

loop_
_atom_site_aniso_label
_atom_site_aniso_U_11
_atom_site_aniso_U_22
_atom_site_aniso_U_33
_atom_site_aniso_U_23
_atom_site_aniso_U_13
_atom_site_aniso_U_12
Br1 0.0816(3) 0.0606(3) 0.0530(3) -0.01505(18) -0.0200(2) 0.0043(2)
Br2 0.1403(5) 0.0778(3) 0.1403(5) -0.0471(3) -0.0838(4) -0.0150(3)
O5 0.0422(14) 0.0371(12) 0.0830(18) -0.0247(11) -0.0261(12) 0.0055(10)
N4 0.0398(16) 0.0258(12) 0.0649(18) -0.0124(11) -0.0244(14) -0.0004(10)
O1 0.0635(16) 0.0412(12) 0.0664(16) -0.0240(11) -0.0301(13) 0.0095(11)
N3 0.0412(16) 0.0358(14) 0.0618(19) -0.0236(13) -0.0176(14) 0.0022(11)
O6 0.0484(14) 0.0366(12) 0.0864(18) -0.0228(11) -0.0361(13) 0.0003(10)
O2 0.0422(16) 0.0576(14) 0.0475(14) -0.0015(11) -0.0104(12) 0.0048(11)
C2 0.0393(19) 0.0350(15) 0.053(2) -0.0104(14) -0.0245(17) 0.0016(13)
C17 0.0278(17) 0.0319(15) 0.057(2) -0.0189(14) -0.0178(15) 0.0005(12)
N1 0.0417(17) 0.0392(14) 0.0470(16) -0.0084(12) -0.0123(13) 0.0054(12)
O4 0.0570(16) 0.0602(14) 0.0545(17) -0.0184(12) -0.0119(13) -0.0032(12)
O3 0.0503(14) 0.0469(12) 0.0429(13) 0.0011(10) -0.0067(11) -0.0026(9)
C10 0.044(2) 0.0350(16) 0.046(2) -0.0083(14) -0.0169(17) -0.0003(14)
C16 0.0294(17) 0.0262(14) 0.055(2) -0.0137(13) -0.0191(15) 0.0006(11)
C15 0.0396(19) 0.0323(15) 0.056(2) -0.0170(14) -0.0236(16) 0.0036(13)
C20 0.0395(19) 0.0348(16) 0.0479(19) -0.0079(13) -0.0169(15) 0.0001(13)
N2 0.0335(15) 0.0376(13) 0.0455(16) -0.0037(11) -0.0094(12) -0.0027(11)
C24 0.0406(19) 0.0311(16) 0.0507(19) -0.0113(13) -0.0182(15) -0.0044(13)
C22 0.0330(18) 0.0265(14) 0.0506(19) -0.0115(12) -0.0159(14) 0.0001(12)
C19 0.047(2) 0.0313(16) 0.064(2) -0.0070(15) -0.0218(18) 0.0004(14)
C7 0.044(2) 0.0353(16) 0.050(2) -0.0091(14) -0.0266(17) 0.0108(14)
C3 0.0355(19) 0.0373(16) 0.054(2) -0.0009(14) -0.0180(17) 0.0038(14)
C9 0.0358(18) 0.0327(15) 0.0434(18) -0.0081(13) -0.0165(14) -0.0002(12)
C21 0.0339(19) 0.0467(18) 0.050(2) -0.0170(16) -0.0155(16) -0.0014(14)
C1 0.049(2) 0.0456(18) 0.062(2) -0.0151(16) -0.0299(18) -0.0019(15)
C18 0.042(2) 0.0261(15) 0.070(2) -0.0171(14) -0.0209(17) 0.0010(13)
C6 0.075(3) 0.0407(19) 0.095(3) -0.0197(19) -0.056(3) -0.0020(18)
C26 0.047(2) 0.053(2) 0.083(3) -0.0322(19) -0.033(2) -0.0011(16)
C12 0.0846(16) 0.0656(13) 0.0625(13) -0.0016(9) -0.0267(11) 0.0088(10)
C4 0.042(2) 0.0430(19) 0.081(3) -0.0031(18) -0.018(2) -0.0047(16)
C5 0.050(3) 0.049(2) 0.107(4) -0.006(2) -0.038(3) -0.0129(17)
C23 0.072(3) 0.052(2) 0.083(3) -0.040(2) -0.023(2) 0.0071(18)
C8 0.067(3) 0.062(2) 0.055(2) -0.0127(18) -0.001(2) 0.0111(19)
C28 0.094(4) 0.102(4) 0.092(4) -0.031(3) -0.055(3) -0.005(3)
C11 0.0846(16) 0.0656(13) 0.0625(13) -0.0016(9) -0.0267(11) 0.0088(10)
C13 0.0846(16) 0.0656(13) 0.0625(13) -0.0016(9) -0.0267(11) 0.0088(10)
C25 0.091(3) 0.064(3) 0.156(5) -0.052(3) -0.066(3) -0.008(2)
C14 0.0846(16) 0.0656(13) 0.0625(13) -0.0016(9) -0.0267(11) 0.0088(10)
C27 0.056(3) 0.101(3) 0.115(4) -0.055(3) -0.020(3) -0.015(2)

loop_
_atom_type_symbol
_atom_type_description
_atom_type_scat_dispersion_real
_atom_type_scat_dispersion_imag
_atom_type_scat_source
C C 0.0033 0.0016 'International Tables Vol C Tables 4.2.6.8 and 6.1.1.4'
H H 0.0000 0.0000 'International Tables Vol C Tables 4.2.6.8 and 6.1.1.4'
N N 0.0061 0.0033 'International Tables Vol C Tables 4.2.6.8 and 6.1.1.4'
O O 0.0106 0.0060 'International Tables Vol C Tables 4.2.6.8 and 6.1.1.4'
Br Br -0.2901 2.4595 'International Tables Vol C Tables 4.2.6.8 and 6.1.1.4'

loop_
_geom_angle_atom_site_label_1
_geom_angle_atom_site_label_2
_geom_angle_atom_site_label_3
_geom_angle
C24 N4 C22 120.4(2)
C24 N4 H4 119.8
C22 N4 H4 119.8
C21 N3 C17 112.1(2)
C21 N3 C23 122.6(3)
C17 N3 C23 125.4(3)
C24 O6 C26 121.4(2)
C1 C2 C3 121.3(3)
C1 C2 C9 130.1(3)
C3 C2 C9 108.7(3)
C18 C17 C16 120.8(3)
C18 C17 N3 129.2(3)
C16 C17 N3 109.9(3)
C7 N1 C3 111.0(3)
C7 N1 C8 124.1(3)
C3 N1 C8 124.9(3)
C10 O3 C12 122.0(3)
O2 C10 O3 127.1(3)
O2 C10 N2 123.5(3)
O3 C10 N2 109.4(3)
C15 C16 C17 121.0(3)
C15 C16 C22 130.4(2)
C17 C16 C22 108.6(3)
C16 C15 C20 117.9(3)
C16 C15 H15 121.0
C20 C15 H15 121.0
C19 C20 C15 121.7(3)
C19 C20 Br1 120.0(2)
C15 C20 Br1 118.3(2)
C10 N2 C9 120.2(3)
C10 N2 H2 119.9
C9 N2 H2 119.9
O5 C24 O6 126.8(3)
O5 C24 N4 123.0(3)
O6 C24 N4 110.2(2)
N4 C22 C16 114.9(3)
N4 C22 C21 112.9(3)
C16 C22 C21 101.4(2)
N4 C22 C9 107.8(2)
C16 C22 C9 111.7(2)
C21 C22 C9 108.0(2)
C20 C19 C18 120.0(3)
C20 C19 H19 120.0
C18 C19 H19 120.0
O1 C7 N1 126.3(3)
O1 C7 C9 125.3(3)
N1 C7 C9 108.1(3)
C4 C3 C2 121.6(4)
C4 C3 N1 128.1(3)
C2 C3 N1 110.2(3)
N2 C9 C2 116.2(2)
N2 C9 C7 111.8(2)
C2 C9 C7 101.3(3)
N2 C9 C22 108.7(2)
C2 C9 C22 112.0(2)
C7 C9 C22 106.4(2)
O4 C21 N3 127.0(3)
O4 C21 C22 125.3(3)
N3 C21 C22 107.6(3)
C2 C1 C6 116.3(4)
C2 C1 H1 121.9
C6 C1 H1 121.9
C17 C18 C19 118.6(3)
C17 C18 H18 120.7
C19 C18 H18 120.7
C5 C6 C1 122.1(4)
C5 C6 Br2 119.9(3)
C1 C6 Br2 118.0(4)
O6 C26 C27 111.3(3)
O6 C26 C28 108.7(3)
C27 C26 C28 112.3(4)
O6 C26 C25 102.5(3)
C27 C26 C25 110.7(4)
C28 C26 C25 110.9(4)
O3 C12 C11 102.8(3)
O3 C12 C13 110.0(3)
C11 C12 C13 112.2(4)
O3 C12 C14 109.1(3)
C11 C12 C14 109.9(4)
C13 C12 C14 112.4(4)
C5 C4 C3 117.9(4)
C5 C4 H4A 121.1
C3 C4 H4A 121.1
C4 C5 C6 120.8(4)
C4 C5 H5 119.6
C6 C5 H5 119.6
N3 C23 H23A 109.5
N3 C23 H23B 109.5
H23A C23 H23B 109.5
N3 C23 H23C 109.5
H23A C23 H23C 109.5
H23B C23 H23C 109.5
N1 C8 H8A 109.5
N1 C8 H8B 109.5
H8A C8 H8B 109.5
N1 C8 H8C 109.5
H8A C8 H8C 109.5
H8B C8 H8C 109.5
C26 C28 H28A 109.5
C26 C28 H28B 109.5
H28A C28 H28B 109.5
C26 C28 H28C 109.5
H28A C28 H28C 109.5
H28B C28 H28C 109.5
C12 C11 H11A 109.5
C12 C11 H11B 109.5
H11A C11 H11B 109.5
C12 C11 H11C 109.5
H11A C11 H11C 109.5
H11B C11 H11C 109.5
C12 C13 H13A 109.5
C12 C13 H13B 109.5
H13A C13 H13B 109.5
C12 C13 H13C 109.5
H13A C13 H13C 109.5
H13B C13 H13C 109.5
C26 C25 H25A 109.5
C26 C25 H25B 109.5
H25A C25 H25B 109.5
C26 C25 H25C 109.5
H25A C25 H25C 109.5
H25B C25 H25C 109.5
C12 C14 H14A 109.5
C12 C14 H14B 109.5
H14A C14 H14B 109.5
C12 C14 H14C 109.5
H14A C14 H14C 109.5
H14B C14 H14C 109.5
C26 C27 H27A 109.5
C26 C27 H27B 109.5
H27A C27 H27B 109.5
C26 C27 H27C 109.5
H27A C27 H27C 109.5
H27B C27 H27C 109.5

loop_
_geom_bond_atom_site_label_1
_geom_bond_atom_site_label_2
_geom_bond_distance
Br1 C20 1.902(3)
Br2 C6 1.897(4)
O5 C24 1.212(3)
N4 C24 1.349(4)
N4 C22 1.445(4)
N4 H4 0.8600
O1 C7 1.212(4)
N3 C21 1.356(4)
N3 C17 1.388(4)
N3 C23 1.458(4)
O6 C24 1.324(4)
O6 C26 1.476(4)
O2 C10 1.209(4)
C2 C1 1.374(5)
C2 C3 1.393(5)
C2 C9 1.508(4)
C17 C18 1.381(4)
C17 C16 1.382(4)
N1 C7 1.364(4)
N1 C3 1.395(4)
N1 C8 1.451(5)
O4 C21 1.216(4)
O3 C10 1.338(4)
O3 C12 1.464(4)
C10 N2 1.348(4)
C16 C15 1.376(4)
C16 C22 1.517(4)
C15 C20 1.381(4)
C15 H15 0.9300
C20 C19 1.381(4)
N2 C9 1.448(4)
N2 H2 0.8600
C22 C21 1.544(4)
C22 C9 1.570(4)
C19 C18 1.382(5)
C19 H19 0.9300
C7 C9 1.551(4)
C3 C4 1.371(5)
C1 C6 1.401(5)
C1 H1 0.9300
C18 H18 0.9300
C6 C5 1.378(6)
C26 C27 1.498(6)
C26 C28 1.497(6)
C26 C25 1.507(5)
C12 C11 1.492(6)
C12 C13 1.495(6)
C12 C14 1.507(7)
C4 C5 1.371(6)
C4 H4A 0.9300
C5 H5 0.9300
C23 H23A 0.9600
C23 H23B 0.9600
C23 H23C 0.9600
C8 H8A 0.9600
C8 H8B 0.9600
C8 H8C 0.9600
C28 H28A 0.9600
C28 H28B 0.9600
C28 H28C 0.9600
C11 H11A 0.9600
C11 H11B 0.9600
C11 H11C 0.9600
C13 H13A 0.9600
C13 H13B 0.9600
C13 H13C 0.9600
C25 H25A 0.9600
C25 H25B 0.9600
C25 H25C 0.9600
C14 H14A 0.9600
C14 H14B 0.9600
C14 H14C 0.9600
C27 H27A 0.9600
C27 H27B 0.9600
C27 H27C 0.9600

loop_
_geom_torsion_atom_site_label_1
_geom_torsion_atom_site_label_2
_geom_torsion_atom_site_label_3
_geom_torsion_atom_site_label_4
_geom_torsion
C21 N3 C17 C18 173.2(3)
C23 N3 C17 C18 -6.7(5)
C21 N3 C17 C16 -3.1(3)
C23 N3 C17 C16 177.0(3)
C12 O3 C10 O2 2.0(5)
C12 O3 C10 N2 -178.3(3)
C18 C17 C16 C15 -1.5(4)
N3 C17 C16 C15 175.2(3)
C18 C17 C16 C22 -178.7(3)
N3 C17 C16 C22 -2.0(3)
C17 C16 C15 C20 1.8(4)
C22 C16 C15 C20 178.3(3)
C16 C15 C20 C19 -0.6(5)
C16 C15 C20 Br1 179.9(2)
O2 C10 N2 C9 -3.2(5)
O3 C10 N2 C9 177.0(3)
C26 O6 C24 O5 6.8(5)
C26 O6 C24 N4 -174.5(3)
C22 N4 C24 O5 -8.7(5)
C22 N4 C24 O6 172.5(3)
C24 N4 C22 C16 -56.1(4)
C24 N4 C22 C21 59.5(4)
C24 N4 C22 C9 178.7(3)
C15 C16 C22 N4 -49.2(4)
C17 C16 C22 N4 127.6(3)
C15 C16 C22 C21 -171.3(3)
C17 C16 C22 C21 5.5(3)
C15 C16 C22 C9 73.9(4)
C17 C16 C22 C9 -109.2(3)
C15 C20 C19 C18 -0.9(5)
Br1 C20 C19 C18 178.6(2)
C3 N1 C7 O1 -179.0(3)
C8 N1 C7 O1 3.1(5)
C3 N1 C7 C9 7.4(3)
C8 N1 C7 C9 -170.5(3)
C1 C2 C3 C4 -1.8(5)
C9 C2 C3 C4 178.5(3)
C1 C2 C3 N1 177.3(3)
C9 C2 C3 N1 -2.4(3)
C7 N1 C3 C4 175.7(3)
C8 N1 C3 C4 -6.4(5)
C7 N1 C3 C2 -3.4(3)
C8 N1 C3 C2 174.6(3)
C10 N2 C9 C2 -66.9(4)
C10 N2 C9 C7 48.7(4)
C10 N2 C9 C22 165.8(3)
C1 C2 C9 N2 -52.0(4)
C3 C2 C9 N2 127.6(3)
C1 C2 C9 C7 -173.3(3)
C3 C2 C9 C7 6.2(3)
C1 C2 C9 C22 73.7(4)
C3 C2 C9 C22 -106.7(3)
O1 C7 C9 N2 53.7(4)
N1 C7 C9 N2 -132.6(3)
O1 C7 C9 C2 178.1(3)
N1 C7 C9 C2 -8.2(3)
O1 C7 C9 C22 -64.8(3)
N1 C7 C9 C22 108.9(3)
N4 C22 C9 N2 -51.2(3)
C16 C22 C9 N2 -178.3(2)
C21 C22 C9 N2 71.1(3)
N4 C22 C9 C2 179.1(3)
C16 C22 C9 C2 52.0(3)
C21 C22 C9 C2 -58.6(3)
N4 C22 C9 C7 69.3(3)
C16 C22 C9 C7 -57.8(3)
C21 C22 C9 C7 -168.4(2)
C17 N3 C21 O4 -176.8(3)
C23 N3 C21 O4 3.1(5)
C17 N3 C21 C22 6.7(3)
C23 N3 C21 C22 -173.3(3)
N4 C22 C21 O4 52.7(4)
C16 C22 C21 O4 176.2(3)
C9 C22 C21 O4 -66.3(4)
N4 C22 C21 N3 -130.7(3)
C16 C22 C21 N3 -7.3(3)
C9 C22 C21 N3 110.2(3)
C3 C2 C1 C6 1.9(4)
C9 C2 C1 C6 -178.5(3)
C16 C17 C18 C19 0.0(5)
N3 C17 C18 C19 -175.9(3)
C20 C19 C18 C17 1.1(5)
C2 C1 C6 C5 -0.9(5)
C2 C1 C6 Br2 177.9(2)
C24 O6 C26 C27 -60.0(4)
C24 O6 C26 C28 64.2(4)
C24 O6 C26 C25 -178.3(4)
C10 O3 C12 C11 179.1(3)
C10 O3 C12 C13 -61.2(5)
C10 O3 C12 C14 62.5(5)
C2 C3 C4 C5 0.5(5)
N1 C3 C4 C5 -178.4(3)
C3 C4 C5 C6 0.6(5)
C1 C6 C5 C4 -0.4(6)
Br2 C6 C5 C4 -179.1(3)

loop_
_platon_squeeze_void_nr
_platon_squeeze_void_average_x
_platon_squeeze_void_average_y
_platon_squeeze_void_average_z
_platon_squeeze_void_volume
_platon_squeeze_void_count_electrons
_platon_squeeze_void_content
1 0.000 0.000 0.000 394 84 ' '
